data_7010971
loop_
_publ_author_name
'Kitano, Tsuyoshi'
'Sohrin, Yoshiki'
'Hata, Yasuo'
'Kawakami, Hitoshi'
'Hori, Takeyoshi'
'Ueda, Kazumasa'

_publ_section_title
;
 Selectivity of sterically efficient [HB(pz)3]- and crowded [B(pz)4]-
 for first-series transition metals and Cd
;
_journal_coden_ASTM JCSDAA
_journal_issue 24
_journal_name_full 'Journal of the Chemical Society, Dalton Transactions'
_journal_page_first 3564
_journal_page_last 3571
_journal_paper_doi 10.1039/b106006f
_journal_year 2001
_chemical_formula_sum 'C24 H24 B2 Mn N16'
_chemical_formula_weight 613.12
_space_group_IT_number 14
_symmetry_cell_setting monoclinic
_symmetry_Int_Tables_number 14
_symmetry_space_group_name_Hall '-P 2ybc'
_symmetry_space_group_name_H-M 'P 1 21/c 1'
_audit_creation_date 'Tue May 2 15:16:33 2001'
_audit_creation_method 'from TEXRAY. INF file'
_cell_angle_alpha 90
_cell_angle_beta 92.094(10)
_cell_angle_gamma 90
_cell_formula_units_Z 2
_cell_length_a 7.741(2)
_cell_length_b 9.872(2)
_cell_length_c 17.991(1)
_cell_measurement_reflns_used 25
_cell_measurement_temperature 293.2
_cell_measurement_theta_max 32.4
_cell_measurement_theta_min 22.7
_cell_volume 1373.9(5)
_computing_cell_refinement 'Rigaku/AFC Diffractometer Control'
_computing_data_collection 'Rigaku/AFC Diffractometer Control'
_computing_data_reduction teXsan
_computing_publication_material teXsan
_computing_structure_refinement teXsan
_computing_structure_solution SIR92
_diffrn_ambient_temperature 293.2
_diffrn_measurement_device 'Rigaku AFC7R'
_diffrn_measurement_method \w-2\q
_diffrn_orient_matrix_UB_11 0.01830
_diffrn_orient_matrix_UB_12 -0.01308
_diffrn_orient_matrix_UB_13 -0.05426
_diffrn_orient_matrix_UB_21 -0.03079
_diffrn_orient_matrix_UB_22 0.09703
_diffrn_orient_matrix_UB_23 -0.00940
_diffrn_orient_matrix_UB_31 0.12421
_diffrn_orient_matrix_UB_32 0.02598
_diffrn_orient_matrix_UB_33 0.00778
_diffrn_radiation_detector 'scintillation counter'
_diffrn_radiation_monochromator Ni-filtered
_diffrn_radiation_source 'Rigaku rotating anode'
_diffrn_radiation_type 'Cu K\a'
_diffrn_radiation_wavelength 1.5418
_diffrn_reflns_av_R_equivalents 0.022
_diffrn_reflns_limit_h_max 9
_diffrn_reflns_limit_h_min 0
_diffrn_reflns_limit_k_max 12
_diffrn_reflns_limit_k_min 0
_diffrn_reflns_limit_l_max 21
_diffrn_reflns_limit_l_min -21
_diffrn_reflns_number 2914
_diffrn_reflns_reduction_process 'Lp correction applied'
_diffrn_reflns_theta_max 70.01
_diffrn_reflns_theta_min 4.48
_diffrn_standards_decay_% -0.87
_diffrn_standards_interval_count 150
_diffrn_standards_number 3
_exptl_absorpt_coefficient_mu 4.317
_exptl_absorpt_correction_T_max 1.000
_exptl_absorpt_correction_T_min 0.682
_exptl_absorpt_correction_type '\y scans '
_exptl_crystal_colour colorless
_exptl_crystal_density_diffrn 1.482
_exptl_crystal_density_meas ?
_exptl_crystal_description prismatic
_exptl_crystal_F_000 630.00
_exptl_crystal_size_max 0.500
_exptl_crystal_size_mid 0.300
_exptl_crystal_size_min 0.200
_refine_diff_density_max 0.31
_refine_diff_density_min -0.25
_refine_ls_extinction_coef 0.025(6)
_refine_ls_goodness_of_fit_obs 1.268
_refine_ls_hydrogen_treatment noref
_refine_ls_matrix_type full
_refine_ls_number_constraints 0
_refine_ls_number_parameters 197
_refine_ls_number_reflns 1963
_refine_ls_number_restraints 0
_refine_ls_R_factor_obs 0.0470
_refine_ls_shift/esd_max 0.0180
_refine_ls_structure_factor_coef F
_refine_ls_weighting_details 'w = 1/[\s^2^(Fo) + 0.00063Fo^2^]'
_refine_ls_weighting_scheme calc
_refine_ls_wR_factor_obs 0.0591
_reflns_number_observed 1963
_reflns_number_total 2704
_reflns_observed_criterion >3.0sigma(I)
_cod_data_source_file b106006f.txt
_cod_data_source_block '[B(pz)4]2Mn'
_cod_depositor_comments
;
The following automatic conversions were performed:

'_refine_ls_weighting_scheme' value 'w = 1/[?/fontfamily>s^2^(Fo) +
0.00063Fo^2^]' was changed to 'calc'. New tag
'_refine_ls_weighting_details' was created. The value of the new tag
was set to 'w = 1/[?/fontfamily>s^2^(Fo) + 0.00063Fo^2^]'.

Automatic conversion script
Id: cif_fix_values 3143 2015-03-26 13:38:13Z robertas 

The following automatic conversions were performed:

data name '_atom_type__scat_dispersion_real' was replaced with
'_atom_type_scat_dispersion_real' as specified in the replacement
file 'data/replacement-values/replacement_tags.lst'.

data name '_atom_type__scat_dispersion_imag' was replaced with
'_atom_type_scat_dispersion_imag' as specified in the replacement
file 'data/replacement-values/replacement_tags.lst'.

Automatic conversion script
Id: cif_correct_tags 9268 2022-04-12 08:56:07Z antanas 
;
_cod_original_cell_volume 1373.9(4)
_cod_original_sg_symbol_H-M 'P 21/c'
_cod_original_formula_sum 'C24 H24 B2 N16 Mn'
_cod_database_code 7010971
_diffrn_reflns_av_sigmai_/neti 0.088
_refine_ls_shift/esd_min 0.0030

loop_
_symmetry_equiv_pos_as_xyz
'x, y, z '
'-x, 1/2+y, 1/2-z'
'-x, -y, -z'
'x, 1/2-y, 1/2+z'

loop_
_atom_site_aniso_label
_atom_site_aniso_U_11
_atom_site_aniso_U_22
_atom_site_aniso_U_33
_atom_site_aniso_U_12
_atom_site_aniso_U_13
_atom_site_aniso_U_23
Mn(1) 0.0548(5) 0.0302(4) 0.0447(4) 0.0064(3) 0.0033(3) -0.0063(3)
N(1) 0.047(2) 0.042(2) 0.052(2) 0.010(1) 0.002(1) -0.010(1)
N(2) 0.043(2) 0.032(1) 0.041(1) 0.004(1) 0.003(1) -0.003(1)
N(3) 0.071(2) 0.029(1) 0.055(2) -0.002(1) 0.013(1) -0.001(1)
N(4) 0.048(2) 0.030(1) 0.039(1) 0.004(1) 0.005(1) 0.001(1)
N(5) 0.068(2) 0.037(1) 0.039(1) 0.008(1) 0.000(1) -0.005(1)
N(6) 0.046(1) 0.031(1) 0.037(1) 0.004(1) 0.005(1) 0.001(1)
N(7) 0.113(3) 0.047(2) 0.043(2) -0.010(2) 0.023(2) -0.007(1)
N(8) 0.048(2) 0.030(1) 0.040(1) 0.006(1) 0.005(1) 0.000(1)
C(1) 0.045(2) 0.055(2) 0.059(2) 0.012(2) 0.005(2) -0.005(2)
C(2) 0.046(2) 0.055(2) 0.069(2) 0.000(2) -0.002(2) -0.005(2)
C(3) 0.053(2) 0.041(2) 0.056(2) -0.002(2) -0.001(2) -0.009(2)
C(4) 0.069(2) 0.031(2) 0.065(2) -0.005(2) 0.005(2) 0.009(2)
C(5) 0.065(2) 0.048(2) 0.053(2) -0.010(2) 0.005(2) 0.015(2)
C(6) 0.052(2) 0.050(2) 0.040(2) 0.001(2) 0.006(1) 0.006(2)
C(7) 0.080(3) 0.045(2) 0.039(2) 0.000(2) -0.006(2) 0.000(2)
C(8) 0.063(2) 0.054(2) 0.050(2) 0.010(2) -0.008(2) 0.010(2)
C(9) 0.054(2) 0.048(2) 0.049(2) 0.016(2) 0.002(2) 0.007(2)
C(10) 0.136(4) 0.051(2) 0.050(2) -0.009(3) 0.027(3) -0.016(2)
C(11) 0.088(3) 0.034(2) 0.065(2) 0.010(2) 0.003(2) -0.006(2)
C(12) 0.085(3) 0.032(2) 0.052(2) 0.005(2) 0.010(2) 0.002(1)
B(1) 0.047(2) 0.028(2) 0.039(2) 0.005(1) 0.003(2) 0.001(1)

loop_
_atom_site_label
_atom_site_fract_x
_atom_site_fract_y
_atom_site_fract_z
_atom_site_U_iso_or_equiv
_atom_site_thermal_displace_type
_atom_site_calc_flag
_atom_site_calc_attached_atom
_atom_site_occupancy
_atom_site_refinement_flags
Mn(1) 0.5000 0.0000 0.5000 0.0432(2) Uani d . 0.50 S
N(1) 0.3391(4) -0.1428(3) 0.4339(2) 0.0473(8) Unai d . 1.00 .
N(2) 0.4184(3) -0.2461(3) 0.3976(1) 0.0387(7) Unai d . 1.00 .
N(3) 0.6871(4) -0.0168(3) 0.4096(2) 0.0514(8) Unai d . 1.00 .
N(4) 0.7000(3) -0.1322(2) 0.3676(1) 0.0389(7) Unai d . 1.00 .
N(5) 0.6350(4) -0.1963(3) 0.5357(1) 0.0479(8) Unai d . 1.00 .
N(6) 0.6867(3) -0.2804(2) 0.4808(1) 0.0380(7) Unai d . 1.00 .
N(7) 0.6901(5) -0.3858(3) 0.2819(2) 0.068(1) Unai d . 1.00 .
N(8) 0.6579(3) -0.3897(2) 0.3553(1) 0.0392(7) Unai d . 1.00 .
C(1) 0.1702(5) -0.1620(4) 0.4218(2) 0.053(1) Unai d . 1.00 .
C(2) 0.1381(5) -0.2736(4) 0.3779(2) 0.057(1) Unai d . 1.00 .
C(3) 0.2984(5) -0.3238(3) 0.3635(2) 0.0500(10) Unai d . 1.00 .
C(4) 0.7761(5) 0.0772(3) 0.3758(2) 0.055(1) Unai d . 1.00 .
C(5) 0.8457(5) 0.0284(4) 0.3124(2) 0.056(1) Unai d . 1.00 .
C(6) 0.7953(4) -0.1044(4) 0.3086(2) 0.0471(9) Unai d . 1.00 .
C(7) 0.7308(6) -0.2276(4) 0.5959(2) 0.055(1) Unai d . 1.00 .
C(8) 0.8440(5) -0.3315(4) 0.5811(2) 0.056(1) Unai d . 1.00 .
C(9) 0.8136(5) -0.3615(4) 0.5084(2) 0.0503(10) Unai d . 1.00 .
C(10) 0.6748(8) -0.5125(4) 0.2590(2) 0.079(2) Unai d . 1.00 .
C(11) 0.6310(6) -0.5992(4) 0.3146(2) 0.062(1) Unai d . 1.00 .
C(12) 0.6209(6) -0.5192(3) 0.3748(2) 0.056(1) Unai d . 1.00 .
B(1) 0.6166(5) -0.2622(3) 0.3990(2) 0.0380(9) Unai d . 1.00 .
H(1) 0.0822 -0.1045 0.4408 0.0629 Uiso calc . 1.00 .
H(2) 0.0270 -0.3086 0.3613 0.0683 Uiso calc . 1.00 .
H(3) 0.3210 -0.4029 0.3333 0.0583 Uiso calc . 1.00 .
H(4) 0.7898 0.1690 0.3939 0.0656 Uiso calc . 1.00 .
H(5) 0.9152 0.0767 0.2778 0.0677 Uiso calc . 1.00 .
H(6) 0.8228 -0.1688 0.2700 0.0565 Uiso calc . 1.00 .
H(7) 0.7213 -0.1848 0.6435 0.0637 Uiso calc . 1.00 .
H(8) 0.9269 -0.3727 0.6149 0.0683 Uiso calc . 1.00 .
H(9) 0.8741 -0.4284 0.4808 0.0611 Uiso calc . 1.00 .
H(10) 0.6950 -0.5421 0.2089 0.0930 Uiso calc . 1.00 .
H(11) 0.6099 -0.6952 0.3116 0.0727 Uiso calc . 1.00 .
H(12) 0.5904 -0.5481 0.4235 0.0682 Uiso calc . 1.00 .

loop_
_atom_type_symbol
_atom_type_oxidation_number
_atom_type_number_in_cell
_atom_type_scat_dispersion_real
_atom_type_scat_dispersion_imag
_atom_type_scat_source
Mn 0 2 0.530 2.805
; International Tables for Crystallography
(1992, Vol. C, Tables 4. 2. 6. 8 and 6. 1. 1. 1)
;
C 0 48 0.018 0.009
; International Tables for Crystallography
(1992, Vol. C, Tables 4. 2. 6. 8 and 6. 1. 1. 1)
;
H 0 48 0.000 0.000
; International Tables for Crystallography
(1992, Vol. C, Tables 6. 1. 1. 2)
;
N 0 32 0.031 0.018
; International Tables for Crystallography
(1992, Vol. C, Tables 4. 2. 6. 8 and 6. 1. 1. 1)
;
B 0 4 0.009 0.004
; International Tables for Crystallography
(1992, Vol. C, Tables 4. 2. 6. 8 and 6. 1. 1. 1)
;

loop_
_geom_angle_atom_site_label_1
_geom_angle_atom_site_label_2
_geom_angle_atom_site_label_3
_geom_angle
_geom_angle_site_symmetry_1
_geom_angle_site_symmetry_2
_geom_angle_site_symmetry_3
_geom_angle_publ_flag
N(1) Mn(1) N(1) 180.0 1_555 1_555 3_656 yes
N(1) Mn(1) N(3) 85.9(1) 1_555 1_555 1_555 yes
N(1) Mn(1) N(3) 94.1(1) 1_555 1_555 3_656 yes
N(1) Mn(1) N(5) 81.5(1) 1_555 1_555 1_555 yes
N(1) Mn(1) N(5) 98.5(1) 1_555 1_555 3_656 yes
N(1) Mn(1) N(3) 94.1(1) 3_656 1_555 1_555 yes
N(1) Mn(1) N(3) 85.9(1) 3_656 1_555 3_656 yes
N(1) Mn(1) N(5) 98.5(1) 3_656 1_555 1_555 yes
N(1) Mn(1) N(5) 81.5(1) 3_656 1_555 3_656 yes
N(3) Mn(1) N(3) 180.0 1_555 1_555 3_656 yes
N(3) Mn(1) N(5) 80.7(1) 1_555 1_555 1_555 yes
N(3) Mn(1) N(5) 99.3(1) 1_555 1_555 3_656 yes
N(3) Mn(1) N(5) 99.3(1) 3_656 1_555 1_555 yes
N(3) Mn(1) N(5) 80.7(1) 3_656 1_555 3_656 yes
N(5) Mn(1) N(5) 180.0 1_555 1_555 3_656 yes
Mn(1) N(1) N(2) 118.7(2) 1_555 1_555 1_555 yes
Mn(1) N(1) C(1) 135.5(2) 1_555 1_555 1_555 yes
N(2) N(1) C(1) 105.7(3) 1_555 1_555 1_555 yes
N(1) N(2) C(3) 109.3(3) 1_555 1_555 1_555 yes
N(1) N(2) B(1) 122.2(3) 1_555 1_555 1_555 yes
C(3) N(2) B(1) 128.5(3) 1_555 1_555 1_555 yes
Mn(1) N(3) N(4) 121.8(2) 1_555 1_555 1_555 yes
Mn(1) N(3) C(4) 130.6(2) 1_555 1_555 1_555 yes
N(4) N(3) C(4) 106.3(3) 1_555 1_555 1_555 yes
N(3) N(4) C(6) 108.6(3) 1_555 1_555 1_555 yes
N(3) N(4) B(1) 116.5(2) 1_555 1_555 1_555 yes
C(6) N(4) B(1) 134.8(3) 1_555 1_555 1_555 yes
Mn(1) N(5) N(6) 117.2(2) 1_555 1_555 1_555 yes
Mn(1) N(5) C(7) 131.6(2) 1_555 1_555 1_555 yes
N(6) N(5) C(7) 106.2(3) 1_555 1_555 1_555 yes
N(5) N(6) C(9) 108.9(3) 1_555 1_555 1_555 yes
N(5) N(6) B(1) 120.8(2) 1_555 1_555 1_555 yes
C(9) N(6) B(1) 129.8(3) 1_555 1_555 1_555 yes
N(8) N(7) C(10) 105.1(3) 1_555 1_555 1_555 yes
N(7) N(8) C(12) 109.1(3) 1_555 1_555 1_555 yes
N(7) N(8) B(1) 122.0(3) 1_555 1_555 1_555 yes
C(12) N(8) B(1) 126.4(3) 1_555 1_555 1_555 yes
N(1) C(1) C(2) 111.4(3) 1_555 1_555 1_555 yes
N(1) C(1) H(1) 124.3(4) 1_555 1_555 1_555 no
C(2) C(1) H(1) 124.3(4) 1_555 1_555 1_555 no
C(1) C(2) C(3) 104.7(3) 1_555 1_555 1_555 yes
C(1) C(2) H(2) 127.4(4) 1_555 1_555 1_555 no
C(3) C(2) H(2) 128.0(4) 1_555 1_555 1_555 no
N(2) C(3) C(2) 108.9(3) 1_555 1_555 1_555 yes
N(2) C(3) H(3) 125.6(3) 1_555 1_555 1_555 no
C(2) C(3) H(3) 125.5(4) 1_555 1_555 1_555 no
N(3) C(4) C(5) 111.5(3) 1_555 1_555 1_555 yes
N(3) C(4) H(4) 123.9(4) 1_555 1_555 1_555 no
C(5) C(4) H(4) 124.7(4) 1_555 1_555 1_555 no
C(4) C(5) C(6) 105.0(3) 1_555 1_555 1_555 yes
C(4) C(5) H(5) 127.7(4) 1_555 1_555 1_555 no
C(6) C(5) H(5) 127.4(4) 1_555 1_555 1_555 no
N(4) C(6) C(5) 108.7(3) 1_555 1_555 1_555 yes
N(4) C(6) H(6) 124.9(3) 1_555 1_555 1_555 no
C(5) C(6) H(6) 126.4(3) 1_555 1_555 1_555 no
N(5) C(7) C(8) 110.8(3) 1_555 1_555 1_555 yes
N(5) C(7) H(7) 124.5(4) 1_555 1_555 1_555 no
C(8) C(7) H(7) 124.7(4) 1_555 1_555 1_555 no
C(7) C(8) C(9) 105.0(3) 1_555 1_555 1_555 yes
C(7) C(8) H(8) 127.3(4) 1_555 1_555 1_555 no
C(9) C(8) H(8) 127.6(4) 1_555 1_555 1_555 no
N(6) C(9) C(8) 109.0(3) 1_555 1_555 1_555 yes
N(6) C(9) H(9) 125.6(3) 1_555 1_555 1_555 no
C(8) C(9) H(9) 125.4(3) 1_555 1_555 1_555 no
N(7) C(10) C(11) 112.7(3) 1_555 1_555 1_555 yes
N(7) C(10) H(10) 124.2(4) 1_555 1_555 1_555 no
C(11) C(10) H(10) 123.1(4) 1_555 1_555 1_555 no
C(10) C(11) C(12) 104.1(3) 1_555 1_555 1_555 yes
C(10) C(11) H(11) 128.4(4) 1_555 1_555 1_555 no
C(12) C(11) H(11) 127.5(4) 1_555 1_555 1_555 no
N(8) C(12) C(11) 109.0(3) 1_555 1_555 1_555 yes
N(8) C(12) H(12) 125.2(3) 1_555 1_555 1_555 no
C(11) C(12) H(12) 125.8(4) 1_555 1_555 1_555 no
N(2) B(1) N(4) 109.6(2) 1_555 1_555 1_555 yes
N(2) B(1) N(6) 109.8(2) 1_555 1_555 1_555 yes
N(2) B(1) N(8) 107.7(3) 1_555 1_555 1_555 yes
N(4) B(1) N(6) 107.7(3) 1_555 1_555 1_555 yes
N(4) B(1) N(8) 113.4(3) 1_555 1_555 1_555 yes
N(6) B(1) N(8) 108.6(2) 1_555 1_555 1_555 yes

loop_
_geom_bond_atom_site_label_1
_geom_bond_atom_site_label_2
_geom_bond_distance
_geom_bond_site_symmetry_1
_geom_bond_site_symmetry_2
_geom_bond_publ_flag
Mn(1) N(1) 2.201(3) 1_555 1_555 yes
Mn(1) N(1) 2.201(3) 1_555 3_656 yes
Mn(1) N(3) 2.223(3) 1_555 1_555 yes
Mn(1) N(3) 2.223(3) 1_555 3_656 yes
Mn(1) N(5) 2.283(3) 1_555 1_555 yes
Mn(1) N(5) 2.283(3) 1_555 3_656 yes
N(1) N(2) 1.368(3) 1_555 1_555 yes
N(1) C(1) 1.331(4) 1_555 1_555 yes
N(2) C(3) 1.337(4) 1_555 1_555 yes
N(2) B(1) 1.542(4) 1_555 1_555 yes
N(3) N(4) 1.372(3) 1_555 1_555 yes
N(3) C(4) 1.318(4) 1_555 1_555 yes
N(4) C(6) 1.343(4) 1_555 1_555 yes
N(4) B(1) 1.552(4) 1_555 1_555 yes
N(5) N(6) 1.362(3) 1_555 1_555 yes
N(5) C(7) 1.326(4) 1_555 1_555 yes
N(6) C(9) 1.347(4) 1_555 1_555 yes
N(6) B(1) 1.561(4) 1_555 1_555 yes
N(7) N(8) 1.352(4) 1_555 1_555 yes
N(7) C(10) 1.321(5) 1_555 1_555 yes
N(8) C(12) 1.359(4) 1_555 1_555 yes
N(8) B(1) 1.524(4) 1_555 1_555 yes
C(1) C(2) 1.372(5) 1_555 1_555 yes
C(1) H(1) 0.960 1_555 1_555 no
C(2) C(3) 1.369(5) 1_555 1_555 yes
C(2) H(2) 0.964 1_555 1_555 no
C(3) H(3) 0.971 1_555 1_555 no
C(4) C(5) 1.367(5) 1_555 1_555 yes
C(4) H(4) 0.967 1_555 1_555 no
C(5) C(6) 1.368(5) 1_555 1_555 yes
C(5) H(5) 0.963 1_555 1_555 no
C(6) H(6) 0.971 1_555 1_555 no
C(7) C(8) 1.382(5) 1_555 1_555 yes
C(7) H(7) 0.961 1_555 1_555 no
C(8) C(9) 1.353(5) 1_555 1_555 yes
C(8) H(8) 0.959 1_555 1_555 no
C(9) H(9) 0.959 1_555 1_555 no
C(10) C(11) 1.368(6) 1_555 1_555 yes
C(10) H(10) 0.965 1_555 1_555 no
C(11) C(12) 1.345(5) 1_555 1_555 yes
C(11) H(11) 0.963 1_555 1_555 no
C(12) H(12) 0.961 1_555 1_555 no

loop_
_cod_changelog_entry_id
_cod_changelog_entry_author
_cod_changelog_entry_date
_cod_changelog_entry_text
1 'Vaitkus, Antanas' 2022-05-09T01:35:00+03:00 'Updated bibliographic information.'
2 'Vaitkus, Antanas' 2022-05-09T06:00:00+03:00
;
 Replaced the '?/fontfamily>' sequence with a backslash symbol ('\')
 in multiple data values.
;
3 'Vaitkus, Antanas' 2022-05-10T12:45:00+03:00
;
 Changed the '_cell_formula_unit_z' data name to '_cell_formula_units_Z'.
;
